data_4125655
loop_
_publ_author_name
'Yang, Sanghee'
'Shin, Suyong'
'Choi, Inho'
'Lee, Jaeho'
'Choi, Tae-Lim'

_publ_section_title
;
 Direct Formation of Large-Area 2D Nanosheets from Fluorescent
 Semiconducting Homopolymer with Orthorhombic Crystalline Orientation.
;
_journal_issue 8
_journal_name_full 'Journal of the American Chemical Society'
_journal_page_first 3082
_journal_page_last 3088
_journal_paper_doi 10.1021/jacs.6b12378
_journal_volume 139
_journal_year 2017
_chemical_formula_moiety 'C31 H38'
_chemical_formula_sum 'C31 H38'
_chemical_formula_weight 410.61
_space_group_crystal_system triclinic
_space_group_IT_number 2
_space_group_name_Hall '-P 1'
_space_group_name_H-M_alt 'P -1'
_symmetry_space_group_name_Hall '-P 1'
_symmetry_space_group_name_H-M 'P -1'
_atom_sites_solution_hydrogens geom
_audit_creation_date 2016-11-14
_audit_creation_method
;
Olex2 1.2
(compiled 2016.11.07 svn.r3352 for OlexSys, GUI svn.r5261)
;
_cell_angle_alpha 99.798(2)
_cell_angle_beta 93.975(2)
_cell_angle_gamma 94.800(2)
_cell_formula_units_Z 4
_cell_length_a 11.3612(3)
_cell_length_b 15.0007(4)
_cell_length_c 15.3112(4)
_cell_measurement_reflns_used 18244
_cell_measurement_temperature 100.0(2)
_cell_measurement_theta_max 76.3560
_cell_measurement_theta_min 4.5450
_cell_volume 2553.05(12)
_computing_cell_refinement 'CrysAlisPro 1.171.38.41r (Rigaku OD, 2015)'
_computing_data_collection 'CrysAlisPro 1.171.38.41r (Rigaku OD, 2015)'
_computing_data_reduction 'CrysAlisPro 1.171.38.41r (Rigaku OD, 2015)'
_computing_molecular_graphics 'Olex2 (Dolomanov et al., 2009)'
_computing_publication_material 'Olex2 (Dolomanov et al., 2009)'
_computing_structure_refinement 'ShelXL (Sheldrick, 2015)'
_computing_structure_solution 'ShelXT (Sheldrick, 2015)'
_diffrn_ambient_environment N~2~
_diffrn_ambient_temperature 100.0(2)
_diffrn_detector 'CCD plate'
_diffrn_detector_area_resol_mean 5.2262
_diffrn_detector_type AtlasS2
_diffrn_measured_fraction_theta_full 1.000
_diffrn_measured_fraction_theta_max 0.988
_diffrn_measurement_details
;
List of Runs (angles in degrees, time in seconds):

  # Type    Start    End  Width  t~exp~   \w     \q     \k     \f   Frames
--------------------------------------------------------------------------
  1  \w   -117.00  -9.00   1.00    4.69    --  -41.24 -77.00  60.00  108
  2  \w    -69.00  32.00   1.00    4.69    --  -41.24  57.00-180.00  101
  3  \w      1.00  82.00   1.00    4.69    --   41.24 -99.00   0.00   81
  4  \w      1.00  82.00   1.00    4.69    --   41.24 -99.00-120.00   81
  5  \w     17.00 116.00   1.00    4.69    --   41.24  38.00 -30.00   99
  6  \w     36.00 116.00   1.00   11.67    --  112.00-111.00-180.00   80
  7  \w     36.00 116.00   1.00   11.67    --  112.00-111.00-120.00   80
  8  \w     40.00 141.00   1.00   11.67    --  112.00 -61.00  60.00  101
  9  \w     86.00 178.00   1.00   11.67    --  112.00  45.00  60.00   92
 10  \w     29.00 109.00   1.00   11.67    --  112.00 -94.00 -30.00   80
 11  \w     79.00 178.00   1.00   11.67    --  112.00  77.00 -30.00   99
 12  \w     39.00 116.00   1.00   11.67    --  112.00-111.00 150.00   77
 13  \w     65.00 135.00   1.00   11.67    --  112.00 -77.00-120.00   70
 14  \w     38.00 165.00   1.00   11.67    --  112.00 -15.00   0.00  127
 15  \w    111.00 138.00   1.00   11.67    --  112.00 -77.00   0.00   27
 16  \w     45.00  93.00   1.00   11.67    --  112.00 -77.00   0.00   48
 17  \w     39.00 113.00   1.00   11.67    --  112.00-111.00  90.00   74
 18  \w     59.00  86.00   1.00   11.67    --  112.00 -94.00-180.00   27
 19  \w     71.00 116.00   1.00   11.67    --  112.00-111.00 -90.00   45
 20  \w     30.00 140.00   1.00   11.67    --  112.00 -15.00-180.00  110
 21  \w     48.00 118.00   1.00   11.67    --  112.00 -30.00  60.00   70
 22  \w     90.00 115.00   1.00   11.67    --  112.00-111.00   0.00   25
 23  \w    103.00 137.00   1.00   11.67    --  112.00  45.00  90.00   34
 24  \w     42.00  69.00   1.00   11.67    --  112.00 -94.00  60.00   27
 25  \w     87.00 173.00   1.00   11.67    --  112.00  45.00   0.00   86
 26  \w     58.00 143.00   1.00   11.67    --  112.00 178.00 120.00   85
 27  \w     44.00 138.00   1.00   11.67    --  112.00 -45.00-180.00   94
 28  \w     91.00 116.00   1.00    1.00    --  112.00-111.00 -60.00   25
 29  \w    153.00 178.00   1.00    1.00    --  112.00   0.00-150.00   25
 30  \w     92.00 136.00   1.00    1.00    --  112.00 -30.00-120.00   44
 31  \w     91.00 116.00   1.00    1.00    --  112.00-111.00  30.00   25
 32  \w     21.00  49.00   1.00   83.65    --   54.00  78.00 144.79   28
 33  \w     21.00  49.00   1.00   83.65    --   54.00  78.00-169.64   28
 34  \w     21.00  47.00   1.00   83.65    --   54.00  79.00 -99.66   26
 35  \w     20.00  46.00   1.00   83.65    --   54.00  81.00  28.00   26
 36  \w     49.00 147.00   1.00   83.65    --   74.00  43.00-128.97   98
 37  \w     86.00 178.00   1.00    1.00    --  112.00  45.00 -90.00   92
 38  \w     84.00 178.00   1.00    1.00    --  112.00  30.00 150.00   94
;
_diffrn_measurement_device 'four-circle diffractometer'
_diffrn_measurement_device_type 'SuperNova, Dual, Cu at zero, AtlasS2'
_diffrn_measurement_method '\w scans'
_diffrn_orient_matrix_type 'CrysAlisPro convention (1999,Acta A55,543-557)'
_diffrn_orient_matrix_UB_11 -0.1043133000
_diffrn_orient_matrix_UB_12 0.0577515000
_diffrn_orient_matrix_UB_13 0.0189798000
_diffrn_orient_matrix_UB_21 -0.0614457000
_diffrn_orient_matrix_UB_22 -0.0416855000
_diffrn_orient_matrix_UB_23 -0.0925167000
_diffrn_orient_matrix_UB_31 -0.0632057000
_diffrn_orient_matrix_UB_32 -0.0767607000
_diffrn_orient_matrix_UB_33 0.0397754000
_diffrn_radiation_monochromator mirror
_diffrn_radiation_probe x-ray
_diffrn_radiation_type CuK\a
_diffrn_radiation_wavelength 1.54184
_diffrn_reflns_av_R_equivalents 0.0406
_diffrn_reflns_av_unetI/netI 0.0298
_diffrn_reflns_Laue_measured_fraction_full 1.000
_diffrn_reflns_Laue_measured_fraction_max 0.988
_diffrn_reflns_limit_h_max 14
_diffrn_reflns_limit_h_min -14
_diffrn_reflns_limit_k_max 16
_diffrn_reflns_limit_k_min -18
_diffrn_reflns_limit_l_max 19
_diffrn_reflns_limit_l_min -18
_diffrn_reflns_number 39788
_diffrn_reflns_point_group_measured_fraction_full 1.000
_diffrn_reflns_point_group_measured_fraction_max 0.988
_diffrn_reflns_theta_full 67.684
_diffrn_reflns_theta_max 76.879
_diffrn_reflns_theta_min 3.814
_diffrn_source 'micro-focus sealed X-ray tube'
_diffrn_source_type 'SuperNova (Cu) X-ray Source'
_exptl_absorpt_coefficient_mu 0.441
_exptl_absorpt_correction_T_max 1.00000
_exptl_absorpt_correction_T_min 0.74758
_exptl_absorpt_correction_type multi-scan
_exptl_absorpt_process_details
;
CrysAlisPro 1.171.38.41r (Rigaku Oxford Diffraction, 2015)
Empirical absorption correction using spherical harmonics,
 implemented in SCALE3 ABSPACK scaling algorithm.
;
_exptl_crystal_colour 'clear light colourless'
_exptl_crystal_colour_lustre clear
_exptl_crystal_colour_modifier light
_exptl_crystal_colour_primary colourless
_exptl_crystal_density_diffrn 1.068
_exptl_crystal_description block
_exptl_crystal_F_000 896
_exptl_crystal_size_max 0.308
_exptl_crystal_size_mid 0.131
_exptl_crystal_size_min 0.063
_refine_diff_density_max 0.263
_refine_diff_density_min -0.246
_refine_diff_density_rms 0.040
_refine_ls_extinction_method none
_refine_ls_goodness_of_fit_ref 1.053
_refine_ls_hydrogen_treatment constr
_refine_ls_matrix_type full
_refine_ls_number_parameters 593
_refine_ls_number_reflns 10645
_refine_ls_number_restraints 0
_refine_ls_restrained_S_all 1.053
_refine_ls_R_factor_all 0.0491
_refine_ls_R_factor_gt 0.0431
_refine_ls_shift/su_max 0.001
_refine_ls_shift/su_mean 0.000
_refine_ls_structure_factor_coef Fsqd
_refine_ls_weighting_details 'w=1/[\s^2^(Fo^2^)+(0.0552P)^2^+0.6646P] where P=(Fo^2^+2Fc^2^)/3'
_refine_ls_weighting_scheme calc
_refine_ls_wR_factor_gt 0.1104
_refine_ls_wR_factor_ref 0.1154
_reflns_Friedel_coverage 0.000
_reflns_number_gt 9356
_reflns_number_total 10645
_reflns_threshold_expression 'I > 2\s(I)'
_cod_data_source_file ja6b12378_si_003.cif
_cod_data_source_block ysh_sp3tbuf
_cod_database_code 4125655
_chemical_oxdiff_formula C31H38
_chemical_oxdiff_usercomment Hexane
_shelx_space_group_comment
;
The symmetry employed for this shelxl refinement is uniquely defined
by the following loop, which should always be used as a source of
symmetry information in preference to the above space-group names.
They are only intended as comments.
;
_reflns_odcompleteness_completeness 99.94
_reflns_odcompleteness_iscentric 1
_reflns_odcompleteness_theta 74.33
_olex2_refinement_description
;
1. Fixed Uiso
 At 1.2 times of:
  All C(H) groups, All C(H,H) groups
 At 1.5 times of:
  All C(H,H,H) groups
2. Others
 Sof(C01R)=Sof(H01T)=Sof(H01U)=Sof(H01V)=1-FVAR(1)
 Sof(C01Q)=Sof(H01Q)=Sof(H01R)=Sof(H01S)=FVAR(1)
 Sof(C0AA)=Sof(H0AA)=Sof(H0AB)=Sof(H0AC)=1-FVAR(2)
 Sof(C01P)=Sof(H01N)=Sof(H01O)=Sof(H01P)=FVAR(2)
3.a Secondary CH2 refined with riding coordinates:
 C00K(H00N,H00O), C00P(H00P,H00R), C014(H7AA,HL), C015(H8AA,HM), C017(H9AA,HN),
  C018(H0BA,HO), C00D(H00A,H00B), C00S(H00C,H00D), C00T(H00E,H00F), C00Z(H00H,
 H00I), C01C(H01A,H01B), C010(H01W,H01X)
3.b Aromatic/amide H refined with riding coordinates:
 C00E(H00J), C00I(H00K), C00J(H00M), C00V(H00V), C013(H013), C016(H016),
 C00G(H00G), C00L(H00L), C00Q(H00Q), C004(H004), C005(H005), C006(H006)
3.c Idealised Me refined as rotating group:
 C01A(H01Z,H,HA), C01G(H1AA,HB,HC), C01J(H3AA,HD,HE), C01L(H4AA,HF,HG),
 C01M(H5AA,HH,HI), C01N(H6AA,HJ,HK), C0AA(H0AA,H0AB,H0AC), C01D(H01C,H01D,H01E),
  C01E(H01F,H01G,H01H), C01O(H01J,H01L,H01M), C01P(H01N,H01O,H01P), C01Q(H01Q,
 H01R,H01S), C01R(H01T,H01U,H01V), C019(H01Y,HP,HQ)
3.d :
 C01F(H01), C01H(H2AA), C01I(H01I), C01K(H01K)
;
_shelx_shelxl_version_number 2014/7
_olex2_submission_special_instructions 'No special instructions were received'
_oxdiff_exptl_absorpt_empirical_details
;
Empirical correction (ABSPACK) includes:
- Absorption correction using spherical harmonics
- Frame scaling
;
_oxdiff_exptl_absorpt_empirical_full_max 2.104
_oxdiff_exptl_absorpt_empirical_full_min 0.665

loop_
_space_group_symop_operation_xyz
'x, y, z'
'-x, -y, -z'

loop_
_atom_site_label
_atom_site_type_symbol
_atom_site_fract_x
_atom_site_fract_y
_atom_site_fract_z
_atom_site_U_iso_or_equiv
_atom_site_adp_type
_atom_site_occupancy
_atom_site_site_symmetry_order
_atom_site_calc_flag
_atom_site_refinement_flags_posn
_atom_site_refinement_flags_occupancy
_atom_site_disorder_assembly
_atom_site_disorder_group
C00A C 0.02644(9) 0.47487(7) 0.67876(7) 0.0208(2) Uani 1 1 d . . . .
C00E C 0.10895(10) 0.33045(8) 0.67288(7) 0.0230(2) Uani 1 1 d . . . .
H00J H 0.1535 0.2918 0.6998 0.028 Uiso 1 1 calc R . . .
C00H C 0.10067(10) 0.55623(7) 0.81776(7) 0.0213(2) Uani 1 1 d . . . .
C00I C 0.12464(10) 0.63109(7) 0.88531(7) 0.0231(2) Uani 1 1 d . . . .
H00K H 0.1761 0.6284 0.9345 0.028 Uiso 1 1 calc R . . .
C00J C -0.02666(10) 0.44746(8) 0.59268(8) 0.0237(2) Uani 1 1 d . . . .
H00M H -0.0714 0.4861 0.5659 0.028 Uiso 1 1 calc R . . .
C00K C 0.06935(10) 0.77820(7) 1.04332(7) 0.0224(2) Uani 1 1 d . . . .
H00N H 0.1113 0.7283 1.0581 0.027 Uiso 1 1 calc R . . .
H00O H -0.0148 0.7593 1.0402 0.027 Uiso 1 1 calc R . . .
C00M C 0.14696(10) 0.46319(7) 0.81143(7) 0.0210(2) Uani 1 1 d . . . .
C00N C 0.33682(10) 0.38736(8) 0.81937(8) 0.0254(2) Uani 1 1 d . . . .
C00O C 0.13286(10) 0.44606(8) 0.97333(8) 0.0243(2) Uani 1 1 d . . . .
C00P C 0.09462(10) 0.40894(7) 0.87990(7) 0.0225(2) Uani 1 1 d . . . .
H00P H 0.0088 0.4061 0.8721 0.027 Uiso 1 1 calc R . . .
H00R H 0.1163 0.3472 0.8667 0.027 Uiso 1 1 calc R . . .
C00U C 0.19133(11) 0.11113(8) 0.42635(8) 0.0250(2) Uani 1 1 d . . . .
C00V C -0.03021(10) 0.63799(8) 0.73597(8) 0.0247(2) Uani 1 1 d . . . .
H00V H -0.0821 0.6404 0.6869 0.030 Uiso 1 1 calc R . . .
C00W C 0.05391(10) 0.30137(8) 0.58673(8) 0.0240(2) Uani 1 1 d . . . .
C00X C 0.07094(11) 0.71096(8) 0.87920(8) 0.0244(2) Uani 1 1 d . . . .
C01A C 0.05655(12) 0.83045(8) 1.20429(8) 0.0296(3) Uani 1 1 d . . . .
H01Z H -0.0280 0.8170 1.1976 0.044 Uiso 1 1 calc GR . . .
H H 0.0783 0.8785 1.2542 0.044 Uiso 1 1 calc GR . . .
HA H 0.0932 0.7772 1.2140 0.044 Uiso 1 1 calc GR . . .
C01F C 0.37915(11) 0.31722(9) 0.81728(9) 0.0309(3) Uani 1 1 d . . . .
H01 H 0.4123 0.2624 0.8156 0.037 Uiso 1 1 calc R . . .
C01G C 0.03247(12) 0.94064(8) 1.10022(8) 0.0316(3) Uani 1 1 d . . . .
H1AA H 0.0650 0.9638 1.0514 0.047 Uiso 1 1 calc GR . . .
HB H 0.0412 0.9876 1.1520 0.047 Uiso 1 1 calc GR . . .
HC H -0.0501 0.9209 1.0851 0.047 Uiso 1 1 calc GR . . .
C01H C 0.16246(11) 0.47226(9) 1.05000(8) 0.0304(3) Uani 1 1 d . . . .
H2AA H 0.1856 0.4928 1.1100 0.036 Uiso 1 1 calc R . . .
C01J C 0.19830(12) 0.03433(9) 0.48025(9) 0.0333(3) Uani 1 1 d . . . .
H3AA H 0.2641 0.0492 0.5247 0.050 Uiso 1 1 calc GR . . .
HD H 0.2089 -0.0212 0.4413 0.050 Uiso 1 1 calc GR . . .
HE H 0.1262 0.0268 0.5086 0.050 Uiso 1 1 calc GR . . .
C01L C 0.30559(12) 0.12104(9) 0.38018(9) 0.0335(3) Uani 1 1 d . . . .
H4AA H 0.3005 0.1671 0.3440 0.050 Uiso 1 1 calc GR . . .
HF H 0.3163 0.0642 0.3434 0.050 Uiso 1 1 calc GR . . .
HG H 0.3717 0.1380 0.4242 0.050 Uiso 1 1 calc GR . . .
C01M C 0.23113(12) 0.88943(9) 1.13393(9) 0.0344(3) Uani 1 1 d . . . .
H5AA H 0.2728 0.8389 1.1451 0.052 Uiso 1 1 calc GR . . .
HH H 0.2467 0.9382 1.1839 0.052 Uiso 1 1 calc GR . . .
HI H 0.2574 0.9096 1.0817 0.052 Uiso 1 1 calc GR . . .
C01N C 0.08661(13) 0.08663(9) 0.35552(9) 0.0373(3) Uani 1 1 d . . . .
H6AA H 0.0158 0.0728 0.3833 0.056 Uiso 1 1 calc GR . . .
HJ H 0.1015 0.0346 0.3132 0.056 Uiso 1 1 calc GR . . .
HK H 0.0768 0.1371 0.3255 0.056 Uiso 1 1 calc GR . . .
C007 C 0.02616(10) 0.56041(7) 0.74182(7) 0.0215(2) Uani 1 1 d . . . .
C009 C 0.09665(10) 0.41719(7) 0.71787(7) 0.0207(2) Uani 1 1 d . . . .
C012 C 0.09836(10) 0.86019(7) 1.11972(7) 0.0238(2) Uani 1 1 d . . . .
C013 C -0.01157(10) 0.36110(8) 0.54744(8) 0.0250(2) Uani 1 1 d . . . .
H013 H -0.0460 0.3427 0.4896 0.030 Uiso 1 1 calc R . . .
C014 C 0.17773(10) 0.20228(8) 0.48683(8) 0.0250(2) Uani 1 1 d . . . .
H7AA H 0.2461 0.2164 0.5302 0.030 Uiso 1 1 calc R . . .
HL H 0.1795 0.2494 0.4506 0.030 Uiso 1 1 calc R . . .
C015 C 0.06567(11) 0.20680(8) 0.53698(8) 0.0272(2) Uani 1 1 d . . . .
H8AA H -0.0033 0.1874 0.4949 0.033 Uiso 1 1 calc R . . .
HM H 0.0675 0.1651 0.5789 0.033 Uiso 1 1 calc R . . .
C016 C -0.00746(11) 0.71235(8) 0.80523(8) 0.0259(2) Uani 1 1 d . . . .
H016 H -0.0456 0.7643 0.8020 0.031 Uiso 1 1 calc R . . .
C017 C 0.10022(12) 0.79407(8) 0.95109(8) 0.0276(2) Uani 1 1 d . . . .
H9AA H 0.0574 0.8431 0.9352 0.033 Uiso 1 1 calc R . . .
HN H 0.1843 0.8132 0.9536 0.033 Uiso 1 1 calc R . . .
C018 C 0.28393(10) 0.47316(8) 0.82291(8) 0.0234(2) Uani 1 1 d . . . .
H0BA H 0.3135 0.5035 0.7766 0.028 Uiso 1 1 calc R . . .
HO H 0.3097 0.5118 0.8796 0.028 Uiso 1 1 calc R . . .
C0AA C 0.6224(17) 0.8398(5) 0.8703(7) 0.057(3) Uani 0.43(2) 1 d . P A 2
H0AA H 0.6991 0.8511 0.8494 0.086 Uiso 0.43(2) 1 calc GR P A 2
H0AB H 0.6110 0.8876 0.9184 0.086 Uiso 0.43(2) 1 calc GR P A 2
H0AC H 0.5622 0.8380 0.8227 0.086 Uiso 0.43(2) 1 calc GR P A 2
C00B C 0.62721(9) 0.43177(7) 0.60949(7) 0.0191(2) Uani 1 1 d . . . .
C00C C 0.74457(9) 0.21953(7) 0.37591(7) 0.0207(2) Uani 1 1 d . . . .
C00D C 0.51632(10) 0.27886(7) 0.60760(7) 0.0211(2) Uani 1 1 d . . . .
H00A H 0.4872 0.3030 0.6640 0.025 Uiso 1 1 calc R . . .
H00B H 0.4610 0.2905 0.5607 0.025 Uiso 1 1 calc R . . .
C00F C 0.58262(9) 0.58263(7) 0.67197(7) 0.0211(2) Uani 1 1 d . . . .
C00G C 0.61841(10) 0.61253(7) 0.59549(7) 0.0229(2) Uani 1 1 d . . . .
H00G H 0.6159 0.6735 0.5913 0.027 Uiso 1 1 calc R . . .
C00L C 0.58710(10) 0.49079(7) 0.67856(7) 0.0207(2) Uani 1 1 d . . . .
H00L H 0.5634 0.4696 0.7289 0.025 Uiso 1 1 calc R . . .
C00Q C 0.65763(10) 0.55382(7) 0.52556(7) 0.0216(2) Uani 1 1 d . . . .
H00Q H 0.6811 0.5749 0.4751 0.026 Uiso 1 1 calc R . . .
C00R C 0.51880(10) 0.18032(8) 0.60069(8) 0.0242(2) Uani 1 1 d . . . .
C00S C 0.76780(10) 0.12925(7) 0.32298(8) 0.0234(2) Uani 1 1 d . . . .
H00C H 0.8070 0.0944 0.3622 0.028 Uiso 1 1 calc R . . .
H00D H 0.8206 0.1396 0.2778 0.028 Uiso 1 1 calc R . . .
C00T C 0.54390(10) 0.64892(7) 0.74767(7) 0.0231(2) Uani 1 1 d . . . .
H00E H 0.4749 0.6213 0.7704 0.028 Uiso 1 1 calc R . . .
H00F H 0.5214 0.7026 0.7257 0.028 Uiso 1 1 calc R . . .
C00Y C 0.66780(10) -0.00825(7) 0.20650(7) 0.0227(2) Uani 1 1 d . . . .
C00Z C 0.73303(10) 0.30818(7) 0.67082(7) 0.0215(2) Uani 1 1 d . . . .
H00H H 0.7457 0.2444 0.6563 0.026 Uiso 1 1 calc R . . .
H00I H 0.8074 0.3434 0.6668 0.026 Uiso 1 1 calc R . . .
C001 C 0.66095(9) 0.46292(7) 0.53268(7) 0.0189(2) Uani 1 1 d . . . .
C01B C 0.61396(11) 0.74430(8) 0.90438(8) 0.0285(3) Uani 1 1 d . . . .
C01C C 0.64221(11) 0.67712(8) 0.82334(8) 0.0269(2) Uani 1 1 d . . . .
H01A H 0.6646 0.6226 0.8436 0.032 Uiso 1 1 calc R . . .
H01B H 0.7108 0.7036 0.7992 0.032 Uiso 1 1 calc R . . .
C01D C 0.54501(11) -0.05848(8) 0.17579(8) 0.0289(3) Uani 1 1 d . . . .
H01C H 0.5122 -0.0812 0.2248 0.043 Uiso 1 1 calc GR . . .
H01D H 0.5520 -0.1083 0.1286 0.043 Uiso 1 1 calc GR . . .
H01E H 0.4939 -0.0174 0.1548 0.043 Uiso 1 1 calc GR . . .
C01E C 0.72063(12) 0.02341(8) 0.12611(8) 0.0296(3) Uani 1 1 d . . . .
H01F H 0.6716 0.0653 0.1043 0.044 Uiso 1 1 calc GR . . .
H01G H 0.7244 -0.0282 0.0801 0.044 Uiso 1 1 calc GR . . .
H01H H 0.7990 0.0529 0.1437 0.044 Uiso 1 1 calc GR . . .
C01I C 0.67301(12) 0.34202(9) 0.83693(8) 0.0324(3) Uani 1 1 d . . . .
H01I H 0.6516 0.3534 0.8950 0.039 Uiso 1 1 calc R . . .
C01K C 0.52359(11) 0.10074(8) 0.59497(9) 0.0312(3) Uani 1 1 d . . . .
H01K H 0.5273 0.0384 0.5905 0.037 Uiso 1 1 calc R . . .
C01O C 0.72137(14) 0.76152(10) 0.97237(9) 0.0429(4) Uani 1 1 d . . . .
H01J H 0.7394 0.7052 0.9895 0.064 Uiso 1 1 calc GR . . .
H01L H 0.7043 0.8031 1.0238 0.064 Uiso 1 1 calc GR . . .
H01M H 0.7881 0.7871 0.9467 0.064 Uiso 1 1 calc GR . . .
C01P C 0.5676(10) 0.8287(5) 0.8842(4) 0.0459(15) Uani 0.57(2) 1 d . P A 1
H01N H 0.6224 0.8584 0.8509 0.069 Uiso 0.57(2) 1 calc GR P A 1
H01O H 0.5579 0.8686 0.9388 0.069 Uiso 0.57(2) 1 calc GR P A 1
H01P H 0.4924 0.8138 0.8499 0.069 Uiso 0.57(2) 1 calc GR P A 1
C01Q C 0.5166(5) 0.6957(5) 0.9523(3) 0.0581(15) Uani 0.683(17) 1 d . P A 1
H01Q H 0.4444 0.6825 0.9140 0.087 Uiso 0.683(17) 1 calc GR P A 1
H01R H 0.5026 0.7347 1.0064 0.087 Uiso 0.683(17) 1 calc GR P A 1
H01S H 0.5430 0.6401 0.9659 0.087 Uiso 0.683(17) 1 calc GR P A 1
C01R C 0.4929(7) 0.7342(10) 0.9297(7) 0.054(3) Uani 0.317(17) 1 d . P A 2
H01T H 0.4387 0.7420 0.8813 0.081 Uiso 0.317(17) 1 calc GR P A 2
H01U H 0.4842 0.7793 0.9809 0.081 Uiso 0.317(17) 1 calc GR P A 2
H01V H 0.4761 0.6747 0.9438 0.081 Uiso 0.317(17) 1 calc GR P A 2
C002 C 0.69355(9) 0.38599(7) 0.46961(7) 0.0184(2) Uani 1 1 d . . . .
C003 C 0.63878(9) 0.32990(7) 0.60083(7) 0.0188(2) Uani 1 1 d . . . .
C004 C 0.70770(9) 0.22486(7) 0.46199(7) 0.0204(2) Uani 1 1 d . . . .
H004 H 0.7012 0.1732 0.4881 0.025 Uiso 1 1 calc R . . .
C005 C 0.75592(10) 0.29826(8) 0.33849(7) 0.0218(2) Uani 1 1 d . . . .
H005 H 0.7802 0.2947 0.2813 0.026 Uiso 1 1 calc R . . .
C006 C 0.73156(9) 0.38181(7) 0.38512(7) 0.0208(2) Uani 1 1 d . . . .
H006 H 0.7406 0.4339 0.3600 0.025 Uiso 1 1 calc R . . .
C008 C 0.68099(9) 0.30749(7) 0.50797(7) 0.0188(2) Uani 1 1 d . . . .
C010 C 0.65308(10) 0.07438(8) 0.27819(8) 0.0235(2) Uani 1 1 d . . . .
H01W H 0.6055 0.1149 0.2513 0.028 Uiso 1 1 calc R . . .
H01X H 0.6089 0.0533 0.3240 0.028 Uiso 1 1 calc R . . .
C011 C 0.70046(10) 0.32748(8) 0.76256(8) 0.0240(2) Uani 1 1 d . . . .
C019 C 0.74740(11) -0.07306(8) 0.24350(8) 0.0274(2) Uani 1 1 d . . . .
H01Y H 0.8249 -0.0422 0.2618 0.041 Uiso 1 1 calc GR . . .
HP H 0.7534 -0.1249 0.1982 0.041 Uiso 1 1 calc GR . . .
HQ H 0.7138 -0.0928 0.2936 0.041 Uiso 1 1 calc GR . . .

loop_
_atom_site_aniso_label
_atom_site_aniso_U_11
_atom_site_aniso_U_22
_atom_site_aniso_U_33
_atom_site_aniso_U_23
_atom_site_aniso_U_13
_atom_site_aniso_U_12
C00A 0.0194(5) 0.0221(5) 0.0206(5) 0.0050(4) 0.0019(4) -0.0029(4)
C00E 0.0245(5) 0.0221(5) 0.0217(5) 0.0042(4) 0.0007(4) -0.0023(4)
C00H 0.0238(5) 0.0201(5) 0.0202(5) 0.0063(4) 0.0019(4) -0.0020(4)
C00I 0.0287(6) 0.0213(5) 0.0189(5) 0.0055(4) 0.0000(4) -0.0020(4)
C00J 0.0204(5) 0.0276(6) 0.0223(5) 0.0060(4) -0.0018(4) -0.0025(4)
C00K 0.0249(5) 0.0192(5) 0.0223(5) 0.0044(4) -0.0011(4) -0.0009(4)
C00M 0.0245(5) 0.0192(5) 0.0187(5) 0.0046(4) -0.0003(4) -0.0018(4)
C00N 0.0241(5) 0.0298(6) 0.0223(5) 0.0072(5) 0.0001(4) -0.0016(5)
C00O 0.0281(6) 0.0219(5) 0.0244(6) 0.0083(4) 0.0024(4) 0.0028(4)
C00P 0.0265(5) 0.0199(5) 0.0211(5) 0.0057(4) 0.0010(4) -0.0015(4)
C00U 0.0294(6) 0.0207(5) 0.0230(5) 0.0015(4) -0.0029(4) 0.0010(4)
C00V 0.0245(5) 0.0281(6) 0.0224(5) 0.0075(4) 0.0009(4) 0.0024(4)
C00W 0.0219(5) 0.0246(5) 0.0233(5) 0.0011(4) 0.0029(4) -0.0051(4)
C00X 0.0313(6) 0.0204(5) 0.0219(5) 0.0058(4) 0.0058(4) -0.0012(4)
C01A 0.0398(7) 0.0241(6) 0.0235(6) 0.0028(4) -0.0030(5) 0.0021(5)
C01F 0.0304(6) 0.0307(6) 0.0334(7) 0.0092(5) 0.0038(5) 0.0055(5)
C01G 0.0438(7) 0.0237(6) 0.0267(6) 0.0026(5) -0.0031(5) 0.0086(5)
C01H 0.0372(7) 0.0318(6) 0.0225(6) 0.0056(5) -0.0016(5) 0.0067(5)
C01J 0.0365(7) 0.0271(6) 0.0378(7) 0.0097(5) 0.0022(5) 0.0047(5)
C01L 0.0419(7) 0.0260(6) 0.0316(7) 0.0010(5) 0.0074(5) 0.0033(5)
C01M 0.0321(7) 0.0295(6) 0.0383(7) 0.0049(5) -0.0076(5) -0.0050(5)
C01N 0.0437(8) 0.0335(7) 0.0289(6) -0.0068(5) -0.0125(5) 0.0086(6)
C007 0.0221(5) 0.0223(5) 0.0196(5) 0.0049(4) 0.0021(4) -0.0026(4)
C009 0.0218(5) 0.0211(5) 0.0185(5) 0.0045(4) 0.0007(4) -0.0037(4)
C012 0.0278(6) 0.0193(5) 0.0229(5) 0.0033(4) -0.0042(4) 0.0010(4)
C013 0.0224(5) 0.0300(6) 0.0198(5) 0.0016(4) -0.0022(4) -0.0047(4)
C014 0.0281(6) 0.0211(5) 0.0232(5) 0.0003(4) -0.0008(4) -0.0030(4)
C015 0.0284(6) 0.0238(6) 0.0257(6) -0.0010(4) 0.0004(4) -0.0052(4)
C016 0.0302(6) 0.0238(5) 0.0260(6) 0.0088(5) 0.0058(5) 0.0050(4)
C017 0.0379(6) 0.0193(5) 0.0257(6) 0.0055(4) 0.0045(5) -0.0010(5)
C018 0.0242(5) 0.0237(5) 0.0218(5) 0.0065(4) -0.0015(4) -0.0027(4)
C0AA 0.097(7) 0.028(2) 0.039(3) -0.008(2) -0.033(4) 0.021(4)
C00B 0.0194(5) 0.0187(5) 0.0183(5) 0.0039(4) -0.0034(4) -0.0007(4)
C00C 0.0175(5) 0.0218(5) 0.0205(5) 0.0004(4) -0.0029(4) -0.0016(4)
C00D 0.0226(5) 0.0208(5) 0.0198(5) 0.0057(4) -0.0008(4) -0.0001(4)
C00F 0.0206(5) 0.0207(5) 0.0199(5) 0.0009(4) -0.0055(4) 0.0012(4)
C00G 0.0263(5) 0.0176(5) 0.0239(5) 0.0049(4) -0.0049(4) 0.0001(4)
C00L 0.0225(5) 0.0216(5) 0.0176(5) 0.0044(4) -0.0022(4) 0.0008(4)
C00Q 0.0247(5) 0.0200(5) 0.0197(5) 0.0061(4) -0.0024(4) -0.0009(4)
C00R 0.0237(5) 0.0259(6) 0.0227(5) 0.0068(4) 0.0006(4) -0.0030(4)
C00S 0.0221(5) 0.0224(5) 0.0233(5) -0.0007(4) -0.0004(4) 0.0003(4)
C00T 0.0238(5) 0.0213(5) 0.0224(5) 0.0002(4) -0.0025(4) 0.0026(4)
C00Y 0.0244(5) 0.0201(5) 0.0218(5) 0.0016(4) -0.0006(4) -0.0009(4)
C00Z 0.0225(5) 0.0221(5) 0.0202(5) 0.0062(4) -0.0018(4) 0.0019(4)
C001 0.0189(5) 0.0191(5) 0.0179(5) 0.0038(4) -0.0036(4) -0.0005(4)
C01B 0.0321(6) 0.0276(6) 0.0226(6) -0.0030(5) -0.0063(5) 0.0064(5)
C01C 0.0277(6) 0.0268(6) 0.0236(6) -0.0013(5) -0.0058(4) 0.0063(5)
C01D 0.0291(6) 0.0252(6) 0.0290(6) 0.0007(5) -0.0040(5) -0.0029(5)
C01E 0.0370(7) 0.0261(6) 0.0246(6) 0.0026(5) 0.0035(5) -0.0008(5)
C01I 0.0362(7) 0.0396(7) 0.0222(6) 0.0084(5) -0.0009(5) 0.0058(5)
C01K 0.0349(7) 0.0239(6) 0.0359(7) 0.0096(5) 0.0050(5) -0.0014(5)
C01O 0.0495(9) 0.0413(8) 0.0313(7) -0.0096(6) -0.0168(6) 0.0150(6)
C01P 0.068(4) 0.037(2) 0.0300(16) -0.0057(13) -0.011(2) 0.029(2)
C01Q 0.062(2) 0.079(3) 0.0222(14) -0.0063(16) 0.0052(14) -0.0281(19)
C01R 0.059(4) 0.073(6) 0.024(3) -0.008(3) 0.010(3) 0.004(3)
C002 0.0177(5) 0.0182(5) 0.0182(5) 0.0034(4) -0.0034(4) -0.0013(4)
C003 0.0211(5) 0.0178(5) 0.0171(5) 0.0041(4) -0.0012(4) 0.0005(4)
C004 0.0209(5) 0.0186(5) 0.0214(5) 0.0045(4) -0.0012(4) -0.0009(4)
C005 0.0213(5) 0.0265(5) 0.0164(5) 0.0035(4) -0.0010(4) -0.0018(4)
C006 0.0213(5) 0.0216(5) 0.0190(5) 0.0063(4) -0.0025(4) -0.0018(4)
C008 0.0179(5) 0.0202(5) 0.0178(5) 0.0049(4) -0.0029(4) -0.0011(4)
C010 0.0221(5) 0.0218(5) 0.0245(6) 0.0008(4) -0.0007(4) -0.0006(4)
C011 0.0256(5) 0.0242(5) 0.0222(6) 0.0071(4) -0.0046(4) 0.0018(4)
C019 0.0303(6) 0.0224(5) 0.0279(6) 0.0012(4) -0.0010(5) 0.0024(4)

loop_
_atom_type_symbol
_atom_type_description
_atom_type_scat_dispersion_real
_atom_type_scat_dispersion_imag
_atom_type_scat_source
C C 0.0181 0.0091 'International Tables Vol C Tables 4.2.6.8 and 6.1.1.4'
H H 0.0000 0.0000 'International Tables Vol C Tables 4.2.6.8 and 6.1.1.4'

loop_
_geom_angle_atom_site_label_1
_geom_angle_atom_site_label_2
_geom_angle_atom_site_label_3
_geom_angle
C00J C00A C007 130.91(10)
C00J C00A C009 120.32(10)
C009 C00A C007 108.75(9)
C00W C00E H00J 120.1
C009 C00E H00J 120.1
C009 C00E C00W 119.76(10)
C00I C00H C00M 128.52(10)
C00I C00H C007 120.64(10)
C007 C00H C00M 110.83(10)
C00H C00I H00K 120.1
C00H C00I C00X 119.76(10)
C00X C00I H00K 120.1
C00A C00J H00M 120.6
C00A C00J C013 118.74(10)
C013 C00J H00M 120.6
H00N C00K H00O 107.4
C012 C00K H00N 108.3
C012 C00K H00O 108.3
C017 C00K H00N 108.3
C017 C00K H00O 108.3
C017 C00K C012 115.98(9)
C00H C00M C00P 111.89(9)
C00H C00M C009 101.44(8)
C00H C00M C018 110.28(9)
C009 C00M C00P 108.83(9)
C009 C00M C018 113.13(9)
C018 C00M C00P 110.94(9)
C01F C00N C018 179.23(13)
C01H C00O C00P 176.94(12)
C00M C00P H00P 108.5
C00M C00P H00R 108.5
C00O C00P C00M 115.28(9)
C00O C00P H00P 108.5
C00O C00P H00R 108.5
H00P C00P H00R 107.5
C01J C00U C014 111.22(10)
C01L C00U C01J 108.88(10)
C01L C00U C01N 108.84(11)
C01L C00U C014 108.52(9)
C01N C00U C01J 109.07(10)
C01N C00U C014 110.27(10)
C007 C00V H00V 120.7
C007 C00V C016 118.64(11)
C016 C00V H00V 120.7
C00E C00W C015 120.45(10)
C013 C00W C00E 119.02(11)
C013 C00W C015 120.53(10)
C00I C00X C017 120.03(10)
C016 C00X C00I 118.76(11)
C016 C00X C017 121.20(10)
H01Z C01A H 109.5
H01Z C01A HA 109.5
H C01A HA 109.5
C012 C01A H01Z 109.5
C012 C01A H 109.5
C012 C01A HA 109.5
C00N C01F H01 180.0
H1AA C01G HB 109.5
H1AA C01G HC 109.5
HB C01G HC 109.5
C012 C01G H1AA 109.5
C012 C01G HB 109.5
C012 C01G HC 109.5
C00O C01H H2AA 180.0
C00U C01J H3AA 109.5
C00U C01J HD 109.5
C00U C01J HE 109.5
H3AA C01J HD 109.5
H3AA C01J HE 109.5
HD C01J HE 109.5
C00U C01L H4AA 109.5
C00U C01L HF 109.5
C00U C01L HG 109.5
H4AA C01L HF 109.5
H4AA C01L HG 109.5
HF C01L HG 109.5
H5AA C01M HH 109.5
H5AA C01M HI 109.5
HH C01M HI 109.5
C012 C01M H5AA 109.5
C012 C01M HH 109.5
C012 C01M HI 109.5
C00U C01N H6AA 109.5
C00U C01N HJ 109.5
C00U C01N HK 109.5
H6AA C01N HJ 109.5
H6AA C01N HK 109.5
HJ C01N HK 109.5
C00H C007 C00A 108.33(10)
C00V C007 C00A 131.45(10)
C00V C007 C00H 120.20(10)
C00A C009 C00M 110.44(9)
C00E C009 C00A 120.40(10)
C00E C009 C00M 129.12(10)
C01A C012 C00K 107.17(9)
C01A C012 C01G 109.42(10)
C01G C012 C00K 110.34(9)
C01M C012 C00K 111.54(10)
C01M C012 C01A 109.11(10)
C01M C012 C01G 109.21(10)
C00J C013 C00W 121.68(10)
C00J C013 H013 119.2
C00W C013 H013 119.2
C00U C014 H7AA 108.2
C00U C014 HL 108.2
H7AA C014 HL 107.4
C015 C014 C00U 116.34(9)
C015 C014 H7AA 108.2
C015 C014 HL 108.2
C00W C015 C014 112.40(9)
C00W C015 H8AA 109.1
C00W C015 HM 109.1
C014 C015 H8AA 109.1
C014 C015 HM 109.1
H8AA C015 HM 107.9
C00V C016 C00X 121.87(11)
C00V C016 H016 119.1
C00X C016 H016 119.1
C00K C017 H9AA 108.9
C00K C017 HN 108.9
C00X C017 C00K 113.49(9)
C00X C017 H9AA 108.9
C00X C017 HN 108.9
H9AA C017 HN 107.7
C00M C018 H0BA 108.7
C00M C018 HO 108.7
C00N C018 C00M 114.39(9)
C00N C018 H0BA 108.7
C00N C018 HO 108.7
H0BA C018 HO 107.6
H0AA C0AA H0AB 109.5
H0AA C0AA H0AC 109.5
H0AB C0AA H0AC 109.5
C01B C0AA H0AA 109.5
C01B C0AA H0AB 109.5
C01B C0AA H0AC 109.5
C00L C00B C001 120.48(10)
C00L C00B C003 129.17(10)
C001 C00B C003 110.32(9)
C004 C00C C00S 120.36(10)
C005 C00C C00S 120.29(10)
C005 C00C C004 119.32(10)
H00A C00D H00B 107.7
C00R C00D H00A 108.8
C00R C00D H00B 108.8
C00R C00D C003 113.69(9)
C003 C00D H00A 108.8
C003 C00D H00B 108.8
C00G C00F C00L 119.03(10)
C00G C00F C00T 120.37(10)
C00L C00F C00T 120.56(10)
C00F C00G H00G 119.1
C00Q C00G C00F 121.89(10)
C00Q C00G H00G 119.1
C00B C00L C00F 119.55(10)
C00B C00L H00L 120.2
C00F C00L H00L 120.2
C00G C00Q H00Q 120.7
C001 C00Q C00G 118.50(10)
C001 C00Q H00Q 120.7
C01K C00R C00D 178.47(12)
C00C C00S H00C 109.2
C00C C00S H00D 109.2
C00C C00S C010 111.95(9)
H00C C00S H00D 107.9
C010 C00S H00C 109.2
C010 C00S H00D 109.2
C00F C00T H00E 109.2
C00F C00T H00F 109.2
C00F C00T C01C 111.88(9)
H00E C00T H00F 107.9
C01C C00T H00E 109.2
C01C C00T H00F 109.2
C01D C00Y C01E 108.41(9)
C01D C00Y C010 108.35(9)
C01E C00Y C010 110.00(9)
C019 C00Y C01D 109.22(9)
C019 C00Y C01E 109.88(10)
C019 C00Y C010 110.93(9)
H00H C00Z H00I 107.6
C003 C00Z H00H 108.8
C003 C00Z H00I 108.8
C011 C00Z H00H 108.8
C011 C00Z H00I 108.8
C011 C00Z C003 114.01(9)
C00B C001 C002 108.82(9)
C00Q C001 C00B 120.52(10)
C00Q C001 C002 130.64(10)
C01C C01B C0AA 103.3(5)
C01C C01B C01Q 108.1(2)
C01O C01B C0AA 99.4(5)
C01O C01B C01C 108.76(10)
C01O C01B C01Q 103.6(3)
C01P C01B C01C 115.2(2)
C01P C01B C01O 113.5(4)
C01P C01B C01Q 106.9(6)
C01R C01B C0AA 103.5(11)
C01R C01B C01C 115.9(3)
C01R C01B C01O 122.5(5)
C00T C01C H01A 108.0
C00T C01C H01B 108.0
C01B C01C C00T 117.02(10)
C01B C01C H01A 108.0
C01B C01C H01B 108.0
H01A C01C H01B 107.3
C00Y C01D H01C 109.5
C00Y C01D H01D 109.5
C00Y C01D H01E 109.5
H01C C01D H01D 109.5
H01C C01D H01E 109.5
H01D C01D H01E 109.5
C00Y C01E H01F 109.5
C00Y C01E H01G 109.5
C00Y C01E H01H 109.5
H01F C01E H01G 109.5
H01F C01E H01H 109.5
H01G C01E H01H 109.5
C011 C01I H01I 180.0
C00R C01K H01K 180.0
C01B C01O H01J 109.5
C01B C01O H01L 109.5
C01B C01O H01M 109.5
H01J C01O H01L 109.5
H01J C01O H01M 109.5
H01L C01O H01M 109.5
C01B C01P H01N 109.5
C01B C01P H01O 109.5
C01B C01P H01P 109.5
H01N C01P H01O 109.5
H01N C01P H01P 109.5
H01O C01P H01P 109.5
C01B C01Q H01Q 109.5
C01B C01Q H01R 109.5
C01B C01Q H01S 109.5
H01Q C01Q H01R 109.5
H01Q C01Q H01S 109.5
H01R C01Q H01S 109.5
C01B C01R H01T 109.5
C01B C01R H01U 109.5
C01B C01R H01V 109.5
H01T C01R H01U 109.5
H01T C01R H01V 109.5
H01U C01R H01V 109.5
C006 C002 C001 130.72(10)
C006 C002 C008 120.58(10)
C008 C002 C001 108.70(9)
C00B C003 C00D 109.73(8)
C00B C003 C00Z 112.46(8)
C00D C003 C00Z 110.84(8)
C008 C003 C00B 101.65(8)
C008 C003 C00D 112.02(9)
C008 C003 C00Z 109.85(9)
C00C C004 H004 120.2
C008 C004 C00C 119.63(10)
C008 C004 H004 120.2
C00C C005 H005 119.4
C006 C005 C00C 121.27(10)
C006 C005 H005 119.4
C002 C006 C005 118.87(10)
C002 C006 H006 120.6
C005 C006 H006 120.6
C002 C008 C003 110.50(9)
C004 C008 C002 120.30(10)
C004 C008 C003 129.20(9)
C00S C010 C00Y 116.21(9)
C00S C010 H01W 108.2
C00S C010 H01X 108.2
C00Y C010 H01W 108.2
C00Y C010 H01X 108.2
H01W C010 H01X 107.4
C01I C011 C00Z 179.07(13)
C00Y C019 H01Y 109.5
C00Y C019 HP 109.5
C00Y C019 HQ 109.5
H01Y C019 HP 109.5
H01Y C019 HQ 109.5
HP C019 HQ 109.5

loop_
_geom_bond_atom_site_label_1
_geom_bond_atom_site_label_2
_geom_bond_distance
C00A C00J 1.3907(15)
C00A C007 1.4691(15)
C00A C009 1.4032(15)
C00E H00J 0.9300
C00E C00W 1.4020(15)
C00E C009 1.3876(16)
C00H C00I 1.3853(16)
C00H C00M 1.5225(15)
C00H C007 1.4035(15)
C00I H00K 0.9300
C00I C00X 1.4032(16)
C00J H00M 0.9300
C00J C013 1.3914(17)
C00K H00N 0.9700
C00K H00O 0.9700
C00K C012 1.5423(15)
C00K C017 1.5307(16)
C00M C00P 1.5527(14)
C00M C009 1.5294(15)
C00M C018 1.5457(15)
C00N C01F 1.1894(18)
C00N C018 1.4597(16)
C00O C00P 1.4654(16)
C00O C01H 1.1882(17)
C00P H00P 0.9700
C00P H00R 0.9700
C00U C01J 1.5311(16)
C00U C01L 1.5290(18)
C00U C01N 1.5293(16)
C00U C014 1.5411(15)
C00V H00V 0.9300
C00V C007 1.3874(16)
C00V C016 1.3953(17)
C00W C013 1.3968(17)
C00W C015 1.5128(16)
C00X C016 1.3957(16)
C00X C017 1.5131(16)
C01A H01Z 0.9600
C01A H 0.9600
C01A HA 0.9600
C01A C012 1.5322(16)
C01F H01 0.9300
C01G H1AA 0.9600
C01G HB 0.9600
C01G HC 0.9600
C01G C012 1.5326(15)
C01H H2AA 0.9300
C01J H3AA 0.9600
C01J HD 0.9600
C01J HE 0.9600
C01L H4AA 0.9600
C01L HF 0.9600
C01L HG 0.9600
C01M H5AA 0.9600
C01M HH 0.9600
C01M HI 0.9600
C01M C012 1.5253(17)
C01N H6AA 0.9600
C01N HJ 0.9600
C01N HK 0.9600
C013 H013 0.9300
C014 H7AA 0.9700
C014 HL 0.9700
C014 C015 1.5322(17)
C015 H8AA 0.9700
C015 HM 0.9700
C016 H016 0.9300
C017 H9AA 0.9700
C017 HN 0.9700
C018 H0BA 0.9700
C018 HO 0.9700
C0AA H0AA 0.9600
C0AA H0AB 0.9600
C0AA H0AC 0.9600
C0AA C01B 1.604(9)
C00B C00L 1.3877(15)
C00B C001 1.4028(15)
C00B C003 1.5287(14)
C00C C00S 1.5089(15)
C00C C004 1.4017(15)
C00C C005 1.3981(15)
C00D H00A 0.9700
C00D H00B 0.9700
C00D C00R 1.4666(15)
C00D C003 1.5497(15)
C00F C00G 1.3971(16)
C00F C00L 1.4032(15)
C00F C00T 1.5091(15)
C00G H00G 0.9300
C00G C00Q 1.3898(16)
C00L H00L 0.9300
C00Q H00Q 0.9300
C00Q C001 1.3898(15)
C00R C01K 1.1882(17)
C00S H00C 0.9700
C00S H00D 0.9700
C00S C010 1.5332(15)
C00T H00E 0.9700
C00T H00F 0.9700
C00T C01C 1.5309(15)
C00Y C01D 1.5322(15)
C00Y C01E 1.5344(16)
C00Y C010 1.5383(15)
C00Y C019 1.5322(15)
C00Z H00H 0.9700
C00Z H00I 0.9700
C00Z C003 1.5554(14)
C00Z C011 1.4647(16)
C001 C002 1.4640(15)
C01B C01C 1.5304(16)
C01B C01O 1.5229(17)
C01B C01P 1.483(5)
C01B C01Q 1.567(4)
C01B C01R 1.458(8)
C01C H01A 0.9700
C01C H01B 0.9700
C01D H01C 0.9600
C01D H01D 0.9600
C01D H01E 0.9600
C01E H01F 0.9600
C01E H01G 0.9600
C01E H01H 0.9600
C01I H01I 0.9300
C01I C011 1.1907(18)
C01K H01K 0.9300
C01O H01J 0.9600
C01O H01L 0.9600
C01O H01M 0.9600
C01P H01N 0.9600
C01P H01O 0.9600
C01P H01P 0.9600
C01Q H01Q 0.9600
C01Q H01R 0.9600
C01Q H01S 0.9600
C01R H01T 0.9600
C01R H01U 0.9600
C01R H01V 0.9600
C002 C006 1.3851(15)
C002 C008 1.4038(14)
C003 C008 1.5242(15)
C004 H004 0.9300
C004 C008 1.3855(15)
C005 H005 0.9300
C005 C006 1.3921(16)
C006 H006 0.9300
C010 H01W 0.9700
C010 H01X 0.9700
C019 H01Y 0.9600
C019 HP 0.9600
C019 HQ 0.9600

loop_
_geom_torsion_atom_site_label_1
_geom_torsion_atom_site_label_2
_geom_torsion_atom_site_label_3
_geom_torsion_atom_site_label_4
_geom_torsion
C00A C00J C013 C00W 0.87(17)
C00E C00W C013 C00J -2.12(17)
C00E C00W C015 C014 -86.17(13)
C00H C00I C00X C016 1.07(17)
C00H C00I C00X C017 -177.75(10)
C00H C00M C00P C00O -67.49(12)
C00H C00M C009 C00A -2.75(11)
C00H C00M C009 C00E 179.61(11)
C00H C00M C018 C00N 179.00(9)
C00I C00H C00M C00P 69.44(14)
C00I C00H C00M C009 -174.69(11)
C00I C00H C00M C018 -54.55(15)
C00I C00H C007 C00A 174.67(10)
C00I C00H C007 C00V -3.93(17)
C00I C00X C016 C00V -2.49(17)
C00I C00X C017 C00K -60.38(15)
C00J C00A C007 C00H -175.71(11)
C00J C00A C007 C00V 2.7(2)
C00J C00A C009 C00E -3.30(16)
C00J C00A C009 C00M 178.82(10)
C00M C00H C00I C00X -178.87(10)
C00M C00H C007 C00A -4.52(12)
C00M C00H C007 C00V 176.88(10)
C00P C00M C009 C00A 115.35(10)
C00P C00M C009 C00E -62.30(15)
C00P C00M C018 C00N 54.45(13)
C00U C014 C015 C00W -173.96(10)
C00W C00E C009 C00A 2.02(16)
C00W C00E C009 C00M 179.46(10)
C01J C00U C014 C015 -62.07(13)
C01L C00U C014 C015 178.19(10)
C01N C00U C014 C015 59.06(14)
C007 C00A C00J C013 -179.97(11)
C007 C00A C009 C00E 178.14(10)
C007 C00A C009 C00M 0.26(12)
C007 C00H C00I C00X 2.09(17)
C007 C00H C00M C00P -111.44(10)
C007 C00H C00M C009 4.43(11)
C007 C00H C00M C018 124.57(10)
C007 C00V C016 C00X 0.70(17)
C009 C00A C00J C013 1.84(16)
C009 C00A C007 C00H 2.64(12)
C009 C00A C007 C00V -178.98(11)
C009 C00E C00W C013 0.64(16)
C009 C00E C00W C015 -179.56(10)
C009 C00M C00P C00O -178.77(9)
C009 C00M C018 C00N -68.18(12)
C012 C00K C017 C00X 179.37(10)
C013 C00W C015 C014 93.63(13)
C015 C00W C013 C00J 178.09(10)
C016 C00V C007 C00A -175.72(11)
C016 C00V C007 C00H 2.50(17)
C016 C00X C017 C00K 120.84(12)
C017 C00K C012 C01A 178.02(10)
C017 C00K C012 C01G 58.97(14)
C017 C00K C012 C01M -62.62(13)
C017 C00X C016 C00V 176.31(11)
C018 C00M C00P C00O 56.14(13)
C018 C00M C009 C00A -120.85(10)
C018 C00M C009 C00E 61.50(14)
C0AA C01B C01C C00T -76.5(6)
C00B C001 C002 C006 179.47(11)
C00B C001 C002 C008 -0.57(12)
C00B C003 C008 C002 0.84(11)
C00B C003 C008 C004 179.82(10)
C00C C00S C010 C00Y 166.90(9)
C00C C004 C008 C002 -1.59(15)
C00C C004 C008 C003 179.52(10)
C00C C005 C006 C002 -1.06(16)
C00D C003 C008 C002 117.91(9)
C00D C003 C008 C004 -63.11(14)
C00F C00G C00Q C001 0.00(16)
C00F C00T C01C C01B -179.94(10)
C00G C00F C00L C00B 0.23(15)
C00G C00F C00T C01C -100.51(12)
C00G C00Q C001 C00B -1.02(15)
C00G C00Q C001 C002 177.59(10)
C00L C00B C001 C00Q 1.66(15)
C00L C00B C001 C002 -177.22(9)
C00L C00B C003 C00D 58.26(14)
C00L C00B C003 C00Z -65.60(14)
C00L C00B C003 C008 176.98(10)
C00L C00F C00G C00Q 0.39(16)
C00L C00F C00T C01C 77.30(13)
C00Q C001 C002 C006 0.73(19)
C00Q C001 C002 C008 -179.31(10)
C00R C00D C003 C00B -179.55(9)
C00R C00D C003 C00Z -54.74(12)
C00R C00D C003 C008 68.35(11)
C00S C00C C004 C008 -176.76(9)
C00S C00C C005 C006 178.09(10)
C00T C00F C00G C00Q 178.23(10)
C00T C00F C00L C00B -177.60(9)
C00Z C003 C008 C002 -118.45(9)
C00Z C003 C008 C004 60.53(14)
C001 C00B C00L C00F -1.25(15)
C001 C00B C003 C00D -119.91(9)
C001 C00B C003 C00Z 116.22(10)
C001 C00B C003 C008 -1.19(11)
C001 C002 C006 C005 -179.38(10)
C001 C002 C008 C003 -0.22(11)
C001 C002 C008 C004 -179.30(9)
C01D C00Y C010 C00S 175.15(10)
C01E C00Y C010 C00S -66.50(12)
C01O C01B C01C C00T 178.61(11)
C01P C01B C01C C00T -52.7(5)
C01Q C01B C01C C00T 66.8(4)
C01R C01B C01C C00T 35.9(8)
C003 C00B C00L C00F -179.26(10)
C003 C00B C001 C00Q -179.98(9)
C003 C00B C001 C002 1.13(11)
C004 C00C C00S C010 81.46(12)
C004 C00C C005 C006 0.14(16)
C005 C00C C00S C010 -96.47(12)
C005 C00C C004 C008 1.19(15)
C006 C002 C008 C003 179.75(9)
C006 C002 C008 C004 0.66(15)
C008 C002 C006 C005 0.66(15)
C011 C00Z C003 C00B 67.60(12)
C011 C00Z C003 C00D -55.65(12)
C011 C00Z C003 C008 -179.97(9)
C019 C00Y C010 C00S 55.28(13)
